data_4027453
loop_
_publ_author_name
'Edgar Escalante-S\'anchez'
'Braulio Rodr\'iguez-Molina'
'Miguel A. Garcia-Garibay'

_publ_contact_author_address
;     
      Chemistry and Biochemistry Department
      University of California Los Angeles
      Charles E. Young Drive East
      Los Angeles, CA 90095
      USA
;
_publ_contact_author_email mgg@chem.ucla.edu
_publ_contact_author_fax '310 825 3159'
_publ_contact_author_name 'Miguel A. Garcia-Garibay'
_publ_contact_author_phone '310 825 3159'
_publ_section_title
;
 Toward Crystalline Molecular Rotors with Linearly Conjugated
 Diethynyl-Phenylene Rotators and Pentiptycene Stators
;
_journal_name_full 'Journal of Organic Chemistry'
_journal_page_first 7428
_journal_page_last 7434
_journal_paper_doi 10.1021/jo301223q
_journal_volume 77
_journal_year 2012
_chemical_formula_moiety 'C78 H46 O2'
_chemical_formula_sum 'C78 H46 O2'
_chemical_formula_weight 1015.15
_chemical_name_systematic
; 
 ? 
;
_space_group_IT_number 14
_symmetry_cell_setting monoclinic
_symmetry_space_group_name_Hall '-P 2yn'
_symmetry_space_group_name_H-M 'P 1 21/n 1'
_atom_sites_solution_hydrogens geom
_atom_sites_solution_primary direct
_atom_sites_solution_secondary difmap
_audit_creation_method SHELXL-97
_cell_angle_alpha 90.00
_cell_angle_beta 99.951(3)
_cell_angle_gamma 90.00
_cell_formula_units_Z 2
_cell_length_a 12.130(3)
_cell_length_b 19.101(5)
_cell_length_c 14.668(4)
_cell_measurement_reflns_used 9872
_cell_measurement_temperature 100(2)
_cell_measurement_theta_max 30.16
_cell_measurement_theta_min 3.70
_cell_volume 3347.4(15)
_computing_cell_refinement 'Bruker SAINT'
_computing_data_collection 'Bruker APEX2'
_computing_data_reduction 'Bruker SAINT'
_computing_molecular_graphics 'Bruker SHELXTL'
_computing_publication_material 'Bruker SHELXTL'
_computing_structure_refinement 'SHELXL-97 (Sheldrick, 2008)'
_computing_structure_solution 'SHELXS-97 (Sheldrick, 2008)'
_diffrn_ambient_temperature 100(2)
_diffrn_measured_fraction_theta_full 0.997
_diffrn_measured_fraction_theta_max 0.946
_diffrn_measurement_device_type 'Bruker APEX-II CCD'
_diffrn_measurement_method '\f and \w scans'
_diffrn_radiation_monochromator graphite
_diffrn_radiation_source 'fine-focus sealed tube'
_diffrn_radiation_type MoK\a
_diffrn_radiation_wavelength 0.71073
_diffrn_reflns_av_R_equivalents 0.0334
_diffrn_reflns_av_sigmaI/netI 0.0298
_diffrn_reflns_limit_h_max 17
_diffrn_reflns_limit_h_min -17
_diffrn_reflns_limit_k_max 27
_diffrn_reflns_limit_k_min -27
_diffrn_reflns_limit_l_max 20
_diffrn_reflns_limit_l_min -20
_diffrn_reflns_number 46107
_diffrn_reflns_theta_full 27.50
_diffrn_reflns_theta_max 30.77
_diffrn_reflns_theta_min 3.57
_exptl_absorpt_coefficient_mu 0.059
_exptl_absorpt_correction_T_max 0.9912
_exptl_absorpt_correction_T_min 0.9584
_exptl_absorpt_correction_type multi-scan
_exptl_absorpt_process_details 'Sadabs (Bruker)'
_exptl_crystal_colour colorless
_exptl_crystal_density_diffrn 1.007
_exptl_crystal_description platelet
_exptl_crystal_F_000 1060
_exptl_crystal_size_max 0.25
_exptl_crystal_size_mid 0.18
_exptl_crystal_size_min 0.15
_platon_squeeze_details
; 
Crystals contain highly disordered mixed solvents (grown from a mixture of 
CH3OH and CH2Cl2) regions which could not be appropriately modelled. 
;
_refine_diff_density_max 0.518
_refine_diff_density_min -0.281
_refine_diff_density_rms 0.079
_refine_ls_extinction_method none
_refine_ls_goodness_of_fit_ref 1.059
_refine_ls_hydrogen_treatment constr
_refine_ls_matrix_type full
_refine_ls_number_parameters 362
_refine_ls_number_reflns 9899
_refine_ls_number_restraints 0
_refine_ls_restrained_S_all 1.059
_refine_ls_R_factor_all 0.0833
_refine_ls_R_factor_gt 0.0696
_refine_ls_shift/su_max 0.006
_refine_ls_shift/su_mean 0.000
_refine_ls_structure_factor_coef Fsqd
_refine_ls_weighting_details 'calc w=1/[\s^2^(Fo^2^)+(0.1530P)^2^+0.4783P] where P=(Fo^2^+2Fc^2^)/3'
_refine_ls_weighting_scheme calc
_refine_ls_wR_factor_gt 0.2130
_refine_ls_wR_factor_ref 0.2259
_reflns_number_gt 7758
_reflns_number_total 9899
_reflns_threshold_expression >2sigma(I)
_cod_data_source_file jo301223q_si_002.cif
_cod_data_source_block gg2811-squ
_cod_original_cell_volume 3347.2(15)
_cod_database_code 4027453

loop_
_symmetry_equiv_pos_as_xyz
'x, y, z'
'-x+1/2, y+1/2, -z+1/2'
'-x, -y, -z'
'x-1/2, -y-1/2, z-1/2'

loop_
_atom_site_label
_atom_site_type_symbol
_atom_site_fract_x
_atom_site_fract_y
_atom_site_fract_z
_atom_site_U_iso_or_equiv
_atom_site_adp_type
_atom_site_occupancy
_atom_site_symmetry_multiplicity
_atom_site_calc_flag
_atom_site_refinement_flags
O1 O 0.57362(9) 0.35545(6) 0.06330(8) 0.0303(3) Uani 1 1 d .
H1 H 0.5653 0.3864 0.1023 0.045 Uiso 1 1 calc R
C1 C -0.03017(11) -0.03421(7) -0.08442(9) 0.0216(3) Uani 1 1 d .
H1A H -0.0507 -0.0577 -0.1420 0.026 Uiso 1 1 calc R
C2 C 0.04784(11) 0.01939(7) -0.07625(9) 0.0213(3) Uani 1 1 d .
H2 H 0.0803 0.0326 -0.1282 0.026 Uiso 1 1 calc R
C3 C 0.07904(10) 0.05415(7) 0.00844(9) 0.0195(3) Uani 1 1 d .
C4 C 0.16083(11) 0.10862(7) 0.01779(9) 0.0212(3) Uani 1 1 d .
C5 C 0.22982(10) 0.15417(7) 0.02337(9) 0.0198(3) Uani 1 1 d .
C6 C 0.31281(10) 0.20814(7) 0.03095(9) 0.0198(3) Uani 1 1 d .
C7 C 0.32394(11) 0.25681(7) 0.10302(10) 0.0218(3) Uani 1 1 d .
C8 C 0.41119(11) 0.30553(7) 0.11693(10) 0.0230(3) Uani 1 1 d .
C9 C 0.48639(11) 0.30963(7) 0.05454(10) 0.0230(3) Uani 1 1 d .
C10 C 0.47361(11) 0.26241(7) -0.01953(10) 0.0212(3) Uani 1 1 d .
C11 C 0.38934(10) 0.21183(7) -0.03031(9) 0.0199(3) Uani 1 1 d .
C12 C 0.39439(11) 0.16181(7) -0.11004(9) 0.0210(3) Uani 1 1 d .
H12 H 0.3347 0.1251 -0.1167 0.025 Uiso 1 1 calc R
C13 C 0.51252(12) 0.13140(7) -0.09138(10) 0.0230(3) Uani 1 1 d .
C14 C 0.54031(13) 0.06116(8) -0.08313(11) 0.0291(3) Uani 1 1 d .
H14 H 0.4835 0.0264 -0.0882 0.035 Uiso 1 1 calc R
C15 C 0.65330(15) 0.04210(9) -0.06722(12) 0.0345(4) Uani 1 1 d .
H15 H 0.6734 -0.0060 -0.0615 0.041 Uiso 1 1 calc R
C16 C 0.73654(13) 0.09285(9) -0.05970(11) 0.0319(3) Uani 1 1 d .
H16 H 0.8130 0.0793 -0.0493 0.038 Uiso 1 1 calc R
C17 C 0.70829(12) 0.16360(8) -0.06738(10) 0.0260(3) Uani 1 1 d .
H17 H 0.7651 0.1983 -0.0621 0.031 Uiso 1 1 calc R
C18 C 0.59618(11) 0.18266(7) -0.08287(9) 0.0219(3) Uani 1 1 d .
C19 C 0.54938(11) 0.25706(7) -0.09240(9) 0.0210(3) Uani 1 1 d .
H19 H 0.6089 0.2939 -0.0856 0.025 Uiso 1 1 calc R
C20 C 0.47174(11) 0.25914(7) -0.18592(10) 0.0220(3) Uani 1 1 d .
C21 C 0.47803(12) 0.30506(8) -0.25824(11) 0.0267(3) Uani 1 1 d .
H21 H 0.5335 0.3407 -0.2516 0.032 Uiso 1 1 calc R
C22 C 0.40145(14) 0.29830(9) -0.34127(12) 0.0331(3) Uani 1 1 d .
H22 H 0.4054 0.3292 -0.3913 0.040 Uiso 1 1 calc R
C23 C 0.31979(14) 0.24647(10) -0.35051(12) 0.0344(4) Uani 1 1 d .
H23 H 0.2684 0.2421 -0.4070 0.041 Uiso 1 1 calc R
C24 C 0.31266(12) 0.20073(8) -0.27749(11) 0.0286(3) Uani 1 1 d .
H24 H 0.2566 0.1655 -0.2838 0.034 Uiso 1 1 calc R
C25 C 0.38860(11) 0.20746(7) -0.19571(10) 0.0222(3) Uani 1 1 d .
C26 C 0.25029(11) 0.25921(8) 0.17740(10) 0.0238(3) Uani 1 1 d .
H26 H 0.1867 0.2252 0.1660 0.029 Uiso 1 1 calc R
C27 C 0.33086(12) 0.24490(8) 0.26694(10) 0.0257(3) Uani 1 1 d .
C28 C 0.32525(13) 0.19050(8) 0.32849(11) 0.0292(3) Uani 1 1 d .
H28 H 0.2656 0.1577 0.3173 0.035 Uiso 1 1 calc R
C29 C 0.40794(16) 0.18429(10) 0.40709(12) 0.0362(4) Uani 1 1 d .
H29 H 0.4042 0.1474 0.4499 0.043 Uiso 1 1 calc R
C30 C 0.49557(16) 0.23197(10) 0.42278(13) 0.0392(4) Uani 1 1 d .
H30 H 0.5514 0.2278 0.4766 0.047 Uiso 1 1 calc R
C31 C 0.50211(14) 0.28626(9) 0.35957(12) 0.0344(4) Uani 1 1 d .
H31 H 0.5628 0.3184 0.3699 0.041 Uiso 1 1 calc R
C32 C 0.41976(13) 0.29280(8) 0.28227(11) 0.0276(3) Uani 1 1 d .
C33 C 0.41445(12) 0.34789(8) 0.20600(10) 0.0263(3) Uani 1 1 d .
H33 H 0.4779 0.3820 0.2174 0.032 Uiso 1 1 calc R
C34 C 0.30040(13) 0.38265(8) 0.19793(11) 0.0277(3) Uani 1 1 d .
C35 C 0.27942(15) 0.45364(9) 0.20531(12) 0.0345(4) Uani 1 1 d .
H35 H 0.3395 0.4862 0.2162 0.041 Uiso 1 1 calc R
C36 C 0.16884(17) 0.47666(10) 0.19659(14) 0.0422(4) Uani 1 1 d .
H36 H 0.1536 0.5252 0.2015 0.051 Uiso 1 1 calc R
C37 C 0.08111(16) 0.42919(10) 0.18089(13) 0.0404(4) Uani 1 1 d .
H37 H 0.0062 0.4454 0.1758 0.048 Uiso 1 1 calc R
C38 C 0.10184(13) 0.35776(9) 0.17251(11) 0.0310(3) Uani 1 1 d .
H38 H 0.0416 0.3254 0.1606 0.037 Uiso 1 1 calc R
C39 C 0.21198(12) 0.33469(8) 0.18193(10) 0.0261(3) Uani 1 1 d .

loop_
_atom_site_aniso_label
_atom_site_aniso_U_11
_atom_site_aniso_U_22
_atom_site_aniso_U_33
_atom_site_aniso_U_23
_atom_site_aniso_U_13
_atom_site_aniso_U_12
O1 0.0241(5) 0.0278(6) 0.0395(6) -0.0061(4) 0.0072(4) -0.0104(4)
C1 0.0216(6) 0.0215(6) 0.0217(6) -0.0010(5) 0.0038(5) -0.0020(4)
C2 0.0200(5) 0.0220(6) 0.0230(6) 0.0012(5) 0.0063(5) -0.0020(4)
C3 0.0153(5) 0.0185(6) 0.0246(6) 0.0014(5) 0.0033(4) -0.0006(4)
C4 0.0188(5) 0.0224(6) 0.0225(6) 0.0010(5) 0.0038(5) 0.0002(4)
C5 0.0171(5) 0.0226(6) 0.0197(6) -0.0009(5) 0.0033(4) -0.0009(4)
C6 0.0169(5) 0.0224(6) 0.0204(6) -0.0014(5) 0.0040(4) -0.0032(4)
C7 0.0196(6) 0.0250(6) 0.0217(6) -0.0027(5) 0.0061(5) -0.0031(5)
C8 0.0214(6) 0.0245(6) 0.0238(7) -0.0057(5) 0.0059(5) -0.0039(5)
C9 0.0190(6) 0.0230(6) 0.0273(7) -0.0012(5) 0.0053(5) -0.0043(5)
C10 0.0186(5) 0.0220(6) 0.0245(6) 0.0002(5) 0.0075(5) -0.0017(4)
C11 0.0183(5) 0.0210(6) 0.0211(6) -0.0008(5) 0.0056(4) -0.0022(4)
C12 0.0221(6) 0.0211(6) 0.0210(6) -0.0009(5) 0.0071(5) -0.0026(4)
C13 0.0253(6) 0.0246(7) 0.0210(6) 0.0020(5) 0.0096(5) 0.0013(5)
C14 0.0369(7) 0.0236(7) 0.0292(7) 0.0046(5) 0.0127(6) 0.0028(6)
C15 0.0403(8) 0.0287(8) 0.0366(9) 0.0079(6) 0.0125(7) 0.0106(6)
C16 0.0301(7) 0.0370(8) 0.0299(8) 0.0073(6) 0.0091(6) 0.0112(6)
C17 0.0236(6) 0.0333(8) 0.0226(7) 0.0046(5) 0.0084(5) 0.0038(5)
C18 0.0225(6) 0.0246(6) 0.0200(6) 0.0032(5) 0.0074(5) 0.0023(5)
C19 0.0191(5) 0.0221(6) 0.0232(6) 0.0010(5) 0.0080(5) -0.0018(4)
C20 0.0208(6) 0.0221(6) 0.0243(7) 0.0014(5) 0.0074(5) 0.0017(4)
C21 0.0262(6) 0.0253(7) 0.0294(7) 0.0063(5) 0.0072(5) 0.0001(5)
C22 0.0348(8) 0.0363(8) 0.0282(8) 0.0106(6) 0.0056(6) 0.0020(6)
C23 0.0331(8) 0.0419(9) 0.0262(8) 0.0050(6) -0.0001(6) 0.0007(6)
C24 0.0266(7) 0.0319(8) 0.0272(7) -0.0002(6) 0.0044(5) -0.0024(5)
C25 0.0230(6) 0.0226(6) 0.0222(6) 0.0007(5) 0.0075(5) 0.0010(5)
C26 0.0217(6) 0.0279(7) 0.0229(6) -0.0037(5) 0.0076(5) -0.0039(5)
C27 0.0270(6) 0.0269(7) 0.0245(7) -0.0051(5) 0.0077(5) -0.0003(5)
C28 0.0334(7) 0.0271(7) 0.0290(8) -0.0024(6) 0.0104(6) 0.0009(6)
C29 0.0438(9) 0.0356(9) 0.0294(8) 0.0011(6) 0.0063(7) 0.0055(7)
C30 0.0411(9) 0.0418(10) 0.0311(9) -0.0025(7) -0.0036(7) 0.0021(7)
C31 0.0356(8) 0.0366(9) 0.0291(8) -0.0078(6) 0.0002(6) -0.0029(6)
C32 0.0299(7) 0.0283(7) 0.0246(7) -0.0063(5) 0.0049(5) -0.0014(5)
C33 0.0263(6) 0.0274(7) 0.0256(7) -0.0073(5) 0.0059(5) -0.0061(5)
C34 0.0311(7) 0.0283(7) 0.0255(7) -0.0046(5) 0.0096(5) -0.0006(5)
C35 0.0441(9) 0.0289(8) 0.0336(8) -0.0045(6) 0.0150(7) -0.0024(6)
C36 0.0537(11) 0.0311(9) 0.0461(11) -0.0004(7) 0.0202(8) 0.0097(7)
C37 0.0408(9) 0.0417(10) 0.0432(10) 0.0034(8) 0.0203(7) 0.0121(7)
C38 0.0298(7) 0.0358(8) 0.0302(8) 0.0027(6) 0.0130(6) 0.0033(6)
C39 0.0285(7) 0.0286(7) 0.0234(7) -0.0021(5) 0.0109(5) -0.0001(5)

loop_
_atom_type_symbol
_atom_type_description
_atom_type_scat_dispersion_real
_atom_type_scat_dispersion_imag
_atom_type_scat_source
C C 0.0033 0.0016 'International Tables Vol C Tables 4.2.6.8 and 6.1.1.4'
H H 0.0000 0.0000 'International Tables Vol C Tables 4.2.6.8 and 6.1.1.4'
O O 0.0106 0.0060 'International Tables Vol C Tables 4.2.6.8 and 6.1.1.4'

loop_
_geom_angle_atom_site_label_1
_geom_angle_atom_site_label_2
_geom_angle_atom_site_label_3
_geom_angle
_geom_angle_site_symmetry_1
_geom_angle_site_symmetry_3
C9 O1 H1 109.5 . .
C2 C1 C3 120.54(12) . 3
C2 C1 H1A 119.7 . .
C3 C1 H1A 119.7 3 .
C1 C2 C3 120.17(12) . .
C1 C2 H2 119.9 . .
C3 C2 H2 119.9 . .
C2 C3 C1 119.29(11) . 3
C2 C3 C4 120.47(12) . .
C1 C3 C4 120.24(12) 3 .
C5 C4 C3 178.36(15) . .
C4 C5 C6 179.35(16) . .
C7 C6 C11 117.64(11) . .
C7 C6 C5 120.85(12) . .
C11 C6 C5 121.42(12) . .
C6 C7 C8 121.70(12) . .
C6 C7 C26 124.71(12) . .
C8 C7 C26 113.44(12) . .
C7 C8 C9 120.25(12) . .
C7 C8 C33 112.56(12) . .
C9 C8 C33 127.14(12) . .
O1 C9 C10 117.86(12) . .
O1 C9 C8 123.84(13) . .
C10 C9 C8 118.27(12) . .
C11 C10 C9 120.97(12) . .
C11 C10 C19 113.05(12) . .
C9 C10 C19 125.90(12) . .
C10 C11 C6 121.05(12) . .
C10 C11 C12 113.35(11) . .
C6 C11 C12 125.54(11) . .
C11 C12 C25 105.85(11) . .
C11 C12 C13 105.24(11) . .
C25 C12 C13 105.91(10) . .
C11 C12 H12 113.1 . .
C25 C12 H12 113.1 . .
C13 C12 H12 113.1 . .
C14 C13 C18 120.56(13) . .
C14 C13 C12 126.28(13) . .
C18 C13 C12 113.15(12) . .
C13 C14 C15 118.96(15) . .
C13 C14 H14 120.5 . .
C15 C14 H14 120.5 . .
C16 C15 C14 120.60(15) . .
C16 C15 H15 119.7 . .
C14 C15 H15 119.7 . .
C15 C16 C17 120.31(14) . .
C15 C16 H16 119.8 . .
C17 C16 H16 119.8 . .
C18 C17 C16 119.19(14) . .
C18 C17 H17 120.4 . .
C16 C17 H17 120.4 . .
C17 C18 C13 120.37(13) . .
C17 C18 C19 126.66(13) . .
C13 C18 C19 112.97(12) . .
C20 C19 C18 105.59(11) . .
C20 C19 C10 105.95(10) . .
C18 C19 C10 104.89(11) . .
C20 C19 H19 113.2 . .
C18 C19 H19 113.2 . .
C10 C19 H19 113.2 . .
C21 C20 C25 120.03(13) . .
C21 C20 C19 126.65(12) . .
C25 C20 C19 113.31(12) . .
C20 C21 C22 119.27(14) . .
C20 C21 H21 120.4 . .
C22 C21 H21 120.4 . .
C23 C22 C21 120.23(14) . .
C23 C22 H22 119.9 . .
C21 C22 H22 119.9 . .
C22 C23 C24 120.55(15) . .
C22 C23 H23 119.7 . .
C24 C23 H23 119.7 . .
C25 C24 C23 119.06(14) . .
C25 C24 H24 120.5 . .
C23 C24 H24 120.5 . .
C24 C25 C20 120.86(13) . .
C24 C25 C12 126.20(13) . .
C20 C25 C12 112.93(12) . .
C39 C26 C27 106.78(12) . .
C39 C26 C7 106.32(11) . .
C27 C26 C7 104.12(11) . .
C39 C26 H26 113.0 . .
C27 C26 H26 113.0 . .
C7 C26 H26 113.0 . .
C28 C27 C32 120.51(14) . .
C28 C27 C26 126.94(14) . .
C32 C27 C26 112.51(13) . .
C27 C28 C29 119.50(15) . .
C27 C28 H28 120.2 . .
C29 C28 H28 120.2 . .
C30 C29 C28 120.09(16) . .
C30 C29 H29 120.0 . .
C28 C29 H29 120.0 . .
C29 C30 C31 120.30(16) . .
C29 C30 H30 119.8 . .
C31 C30 H30 119.8 . .
C32 C31 C30 119.61(16) . .
C32 C31 H31 120.2 . .
C30 C31 H31 120.2 . .
C31 C32 C27 119.98(15) . .
C31 C32 C33 126.58(14) . .
C27 C32 C33 113.43(13) . .
C34 C33 C32 106.27(12) . .
C34 C33 C8 105.98(12) . .
C32 C33 C8 104.61(12) . .
C34 C33 H33 113.1 . .
C32 C33 H33 113.1 . .
C8 C33 H33 113.1 . .
C35 C34 C39 120.49(15) . .
C35 C34 C33 126.69(15) . .
C39 C34 C33 112.82(13) . .
C34 C35 C36 119.13(16) . .
C34 C35 H35 120.4 . .
C36 C35 H35 120.4 . .
C37 C36 C35 120.46(16) . .
C37 C36 H36 119.8 . .
C35 C36 H36 119.8 . .
C36 C37 C38 120.58(16) . .
C36 C37 H37 119.7 . .
C38 C37 H37 119.7 . .
C39 C38 C37 119.03(16) . .
C39 C38 H38 120.5 . .
C37 C38 H38 120.5 . .
C38 C39 C34 120.30(15) . .
C38 C39 C26 126.30(14) . .
C34 C39 C26 113.40(12) . .

loop_
_geom_bond_atom_site_label_1
_geom_bond_atom_site_label_2
_geom_bond_distance
_geom_bond_site_symmetry_2
O1 C9 1.3620(16) .
O1 H1 0.8400 .
C1 C2 1.3852(18) .
C1 C3 1.4023(19) 3
C1 H1A 0.9500 .
C2 C3 1.4015(19) .
C2 H2 0.9500 .
C3 C1 1.4024(19) 3
C3 C4 1.4278(18) .
C4 C5 1.2002(19) .
C5 C6 1.4317(17) .
C6 C7 1.3966(19) .
C6 C11 1.4008(18) .
C7 C8 1.3975(18) .
C7 C26 1.5255(18) .
C8 C9 1.4015(19) .
C8 C33 1.531(2) .
C9 C10 1.400(2) .
C10 C11 1.3954(17) .
C10 C19 1.5288(18) .
C11 C12 1.5196(19) .
C12 C25 1.5211(19) .
C12 C13 1.5264(19) .
C12 H12 1.0000 .
C13 C14 1.383(2) .
C13 C18 1.4002(19) .
C14 C15 1.398(2) .
C14 H14 0.9500 .
C15 C16 1.390(3) .
C15 H15 0.9500 .
C16 C17 1.394(2) .
C16 H16 0.9500 .
C17 C18 1.3879(19) .
C17 H17 0.9500 .
C18 C19 1.5277(19) .
C19 C20 1.5243(19) .
C19 H19 1.0000 .
C20 C21 1.389(2) .
C20 C25 1.4008(19) .
C21 C22 1.404(2) .
C21 H21 0.9500 .
C22 C23 1.390(2) .
C22 H22 0.9500 .
C23 C24 1.396(2) .
C23 H23 0.9500 .
C24 C25 1.386(2) .
C24 H24 0.9500 .
C26 C39 1.520(2) .
C26 C27 1.520(2) .
C26 H26 1.0000 .
C27 C28 1.386(2) .
C27 C32 1.402(2) .
C28 C29 1.396(2) .
C28 H28 0.9500 .
C29 C30 1.388(3) .
C29 H29 0.9500 .
C30 C31 1.403(3) .
C30 H30 0.9500 .
C31 C32 1.381(2) .
C31 H31 0.9500 .
C32 C33 1.529(2) .
C33 C34 1.521(2) .
C33 H33 1.0000 .
C34 C35 1.387(2) .
C34 C39 1.399(2) .
C35 C36 1.396(3) .
C35 H35 0.9500 .
C36 C37 1.387(3) .
C36 H36 0.9500 .
C37 C38 1.397(3) .
C37 H37 0.9500 .
C38 C39 1.391(2) .
C38 H38 0.9500 .

loop_
_platon_squeeze_void_nr
_platon_squeeze_void_average_x
_platon_squeeze_void_average_y
_platon_squeeze_void_average_z
_platon_squeeze_void_volume
_platon_squeeze_void_count_electrons
1 -0.019 0.500 0.000 503.0 7.6
2 -0.002 0.000 0.500 503.0 7.6
